data_7158792
loop_
_publ_author_name
'Thadem, Nagender'
'Rajesh, Manda'
'Balaboina, Harikrishna'
'Das, Saibal'

_publ_section_title
;
 Synthesis of bridgehead-azacycles <i>via</i> dual C-N/C-C annulation of
 \a-amino acids, aminals and maleimides.
;
_journal_name_full 'Organic &amp; biomolecular chemistry'
_journal_paper_doi 10.1039/d2ob01117d
_journal_year 2022
_chemical_formula_sum 'C19 H21 N3 O3'
_chemical_formula_weight 339.39
_space_group_crystal_system monoclinic
_space_group_IT_number 14
_space_group_name_Hall '-P 2ybc'
_space_group_name_H-M_alt 'P 1 21/c 1'
_atom_sites_solution_hydrogens mixed
_audit_creation_method SHELXL-2018/3
_audit_update_record
;
2022-02-24 deposited with the CCDC.	2022-07-08 downloaded from the CCDC.
;
_cell_angle_alpha 90
_cell_angle_beta 93.884(4)
_cell_angle_gamma 90
_cell_formula_units_Z 4
_cell_length_a 10.6245(10)
_cell_length_b 11.4523(17)
_cell_length_c 14.3907(19)
_cell_measurement_reflns_used 9990
_cell_measurement_temperature 294(2)
_cell_measurement_theta_max 30.44
_cell_measurement_theta_min 2.28
_cell_volume 1747.0(4)
_computing_cell_refinement '<i>SAINT</i> (Bruker, 2016)'
_computing_data_collection '<i>APEX3</i> (Bruker, 2016)'
_computing_data_reduction 'Bruker SAINT'
_computing_molecular_graphics 'Bruker SHELXTL'
_computing_publication_material 'Bruker SHELXTL'
_computing_structure_refinement 'SHELXL-2018/3 (Sheldrick, 2018)'
_computing_structure_solution 'SHELXT 2018/2 (Sheldrick, 2018)'
_diffrn_ambient_temperature 294(2)
_diffrn_measured_fraction_theta_full 0.977
_diffrn_measured_fraction_theta_max 0.986
_diffrn_measurement_device_type 'Bruker D8 QUEST PHOTON-100'
_diffrn_measurement_method '\w and \f'
_diffrn_radiation_type MoK\a
_diffrn_radiation_wavelength 0.71073
_diffrn_reflns_av_R_equivalents 0.0433
_diffrn_reflns_av_unetI/netI 0.0298
_diffrn_reflns_Laue_measured_fraction_full 0.977
_diffrn_reflns_Laue_measured_fraction_max 0.986
_diffrn_reflns_limit_h_max 15
_diffrn_reflns_limit_h_min -15
_diffrn_reflns_limit_k_max 16
_diffrn_reflns_limit_k_min -16
_diffrn_reflns_limit_l_max 19
_diffrn_reflns_limit_l_min -20
_diffrn_reflns_number 32522
_diffrn_reflns_point_group_measured_fraction_full 0.977
_diffrn_reflns_point_group_measured_fraction_max 0.986
_diffrn_reflns_theta_full 25.242
_diffrn_reflns_theta_max 30.523
_diffrn_reflns_theta_min 2.275
_exptl_absorpt_coefficient_mu 0.089
_exptl_absorpt_correction_T_max 0.7461
_exptl_absorpt_correction_T_min 0.6704
_exptl_absorpt_correction_type multi-scan
_exptl_absorpt_process_details
;
 SADABS 2016/2: Krause, L., Herbst-Irmer, R., Sheldrick G.M. & Stalke D.,
 J. Appl. Cryst. 48 (2015) 3-10
;
_exptl_crystal_colour colorless
_exptl_crystal_density_diffrn 1.290
_exptl_crystal_description block
_exptl_crystal_F_000 720
_exptl_crystal_size_max 0.250
_exptl_crystal_size_mid 0.230
_exptl_crystal_size_min 0.170
_refine_diff_density_max 0.257
_refine_diff_density_min -0.161
_refine_diff_density_rms 0.032
_refine_ls_extinction_method none
_refine_ls_goodness_of_fit_ref 1.024
_refine_ls_hydrogen_treatment mixed
_refine_ls_matrix_type full
_refine_ls_number_parameters 231
_refine_ls_number_reflns 5272
_refine_ls_number_restraints 0
_refine_ls_restrained_S_all 1.024
_refine_ls_R_factor_all 0.0738
_refine_ls_R_factor_gt 0.0540
_refine_ls_shift/su_max 0.000
_refine_ls_shift/su_mean 0.000
_refine_ls_structure_factor_coef Fsqd
_refine_ls_weighting_details 'w=1/[\s^2^(Fo^2^)+(0.0653P)^2^+0.3659P] where P=(Fo^2^+2Fc^2^)/3'
_refine_ls_weighting_scheme calc
_refine_ls_wR_factor_gt 0.1361
_refine_ls_wR_factor_ref 0.1532
_reflns_Friedel_coverage 0.000
_reflns_number_gt 3938
_reflns_number_total 5272
_reflns_threshold_expression 'I > 2\s(I)'
_cod_data_source_file d2ob01117d2.cif
_cod_data_source_block KB361_0m
_cod_original_sg_symbol_H-M 'P 21/c'
_cod_database_code 7158792
_shelx_shelxl_version_number 2018/3
_shelx_space_group_comment
;
The symmetry employed for this shelxl refinement is uniquely defined
by the following loop, which should always be used as a source of
symmetry information in preference to the above space-group names.
They are only intended as comments.
;
_shelx_estimated_absorpt_t_min 0.978
_shelx_estimated_absorpt_t_max 0.985

loop_
_space_group_symop_operation_xyz
'x, y, z'
'-x, y+1/2, -z+1/2'
'-x, -y, -z'
'x, -y-1/2, z-1/2'

loop_
_atom_site_label
_atom_site_type_symbol
_atom_site_fract_x
_atom_site_fract_y
_atom_site_fract_z
_atom_site_U_iso_or_equiv
_atom_site_adp_type
_atom_site_occupancy
_atom_site_site_symmetry_order
_atom_site_calc_flag
_atom_site_refinement_flags_posn
_atom_site_refinement_flags_adp
_atom_site_refinement_flags_occupancy
_atom_site_disorder_assembly
_atom_site_disorder_group
C1 C 0.57173(12) 0.29555(11) 0.68754(8) 0.0450(3) Uani 1 1 d . . . . .
C2 C 0.71406(14) 0.26933(15) 0.69402(13) 0.0655(4) Uani 1 1 d . . . . .
H2A H 0.729212 0.185851 0.697117 0.079 Uiso 1 1 calc R U . . .
H2B H 0.753450 0.300760 0.640527 0.079 Uiso 1 1 calc R U . . .
C3 C 0.76493(17) 0.32863(16) 0.78279(15) 0.0785(5) Uani 1 1 d . . . . .
H3A H 0.834592 0.284739 0.812557 0.094 Uiso 1 1 calc R U . . .
H3B H 0.793269 0.407260 0.770359 0.094 Uiso 1 1 calc R U . . .
C4 C 0.65480(17) 0.33029(15) 0.84203(12) 0.0711(5) Uani 1 1 d . . . . .
H4A H 0.642739 0.254794 0.870658 0.085 Uiso 1 1 calc R U . . .
H4B H 0.665228 0.389243 0.890344 0.085 Uiso 1 1 calc R U . . .
C5 C 0.48857(14) 0.18276(11) 0.68854(9) 0.0494(3) Uani 1 1 d . . . . .
H5 H 0.543640 0.114116 0.694141 0.059 Uiso 1 1 calc R U . . .
C6 C 0.41341(15) 0.19134(12) 0.77455(8) 0.0543(3) Uani 1 1 d . . . . .
H6 H 0.449950 0.141710 0.824883 0.065 Uiso 1 1 calc R U . . .
C7 C 0.42453(14) 0.32396(12) 0.80130(8) 0.0526(3) Uani 1 1 d . . . . .
H7 H 0.421374 0.332359 0.868871 0.063 Uiso 1 1 calc R U . . .
C8 C 0.38922(16) 0.16378(12) 0.60937(9) 0.0561(3) Uani 1 1 d . . . . .
C9 C 0.28245(16) 0.15183(13) 0.74305(10) 0.0608(4) Uani 1 1 d . . . . .
C10 C 0.53435(11) 0.37645(10) 0.60577(8) 0.0433(3) Uani 1 1 d . . . . .
C11 C 0.32447(11) 0.44488(10) 0.66407(8) 0.0418(3) Uani 1 1 d . . . . .
C12 C 0.32127(13) 0.39585(11) 0.75307(8) 0.0485(3) Uani 1 1 d . . . . .
C13 C 0.21130(17) 0.41212(17) 0.79954(12) 0.0718(5) Uani 1 1 d . . . . .
H13 H 0.207096 0.380237 0.858684 0.086 Uiso 1 1 calc R U . . .
C14 C 0.10946(18) 0.47305(18) 0.76161(16) 0.0816(6) Uani 1 1 d . . . . .
H14 H 0.037536 0.481199 0.794449 0.098 Uiso 1 1 calc R U . . .
C15 C 0.11416(15) 0.52194(15) 0.67501(15) 0.0704(5) Uani 1 1 d . . . . .
H15 H 0.045739 0.564129 0.649026 0.084 Uiso 1 1 calc R U . . .
C16 C 0.22083(13) 0.50827(12) 0.62658(11) 0.0540(3) Uani 1 1 d . . . . .
H16 H 0.223804 0.541860 0.567932 0.065 Uiso 1 1 calc R U . . .
C17 C 0.16019(17) 0.11843(14) 0.58953(12) 0.0691(4) Uani 1 1 d . . . . .
H17A H 0.109631 0.064045 0.622823 0.083 Uiso 1 1 calc R U . . .
H17B H 0.182157 0.080754 0.532464 0.083 Uiso 1 1 calc R U . . .
C18 C 0.0835(2) 0.22465(19) 0.56554(17) 0.0962(7) Uani 1 1 d . . . . .
H18A H 0.133640 0.279144 0.532016 0.115 Uiso 1 1 calc R U . . .
H18B H 0.061023 0.262398 0.622442 0.115 Uiso 1 1 calc R U . . .
C19 C -0.0345(2) 0.1954(2) 0.50690(19) 0.1061(8) Uani 1 1 d . . . . .
H19A H -0.012614 0.157320 0.450798 0.159 Uiso 1 1 calc R U . . .
H19B H -0.080214 0.265821 0.491372 0.159 Uiso 1 1 calc R U . . .
H19C H -0.086203 0.144311 0.541042 0.159 Uiso 1 1 calc R U . . .
O1 O 0.60314(10) 0.38956(10) 0.54182(7) 0.0641(3) Uani 1 1 d . . . . .
O2 O 0.40454(14) 0.16175(14) 0.52764(8) 0.0883(4) Uani 1 1 d . . . . .
O3 O 0.19523(13) 0.13095(13) 0.78964(9) 0.0858(4) Uani 1 1 d . . . . .
N1 N 0.54834(11) 0.35918(10) 0.77419(7) 0.0500(3) Uani 1 1 d . . . . .
N2 N 0.27566(13) 0.14453(11) 0.64658(8) 0.0577(3) Uani 1 1 d . . . . .
N3 N 0.42515(10) 0.43748(9) 0.60520(7) 0.0445(2) Uani 1 1 d . . . . .
H3N H 0.4157(14) 0.4831(14) 0.5582(12) 0.052(4) Uiso 1 1 d . . . . .

loop_
_atom_site_aniso_label
_atom_site_aniso_U_11
_atom_site_aniso_U_22
_atom_site_aniso_U_33
_atom_site_aniso_U_23
_atom_site_aniso_U_13
_atom_site_aniso_U_12
C1 0.0501(6) 0.0430(6) 0.0413(6) 0.0145(5) -0.0012(5) 0.0007(5)
C2 0.0534(8) 0.0639(9) 0.0773(10) 0.0202(8) -0.0082(7) 0.0096(7)
C3 0.0673(10) 0.0627(10) 0.1005(14) 0.0190(9) -0.0304(9) -0.0045(8)
C4 0.0880(12) 0.0613(9) 0.0593(9) 0.0147(7) -0.0307(8) -0.0175(8)
C5 0.0668(8) 0.0394(6) 0.0413(6) 0.0110(5) -0.0024(5) -0.0033(5)
C6 0.0784(9) 0.0490(7) 0.0345(5) 0.0158(5) -0.0026(5) -0.0169(6)
C7 0.0745(9) 0.0545(7) 0.0292(5) 0.0038(5) 0.0051(5) -0.0176(6)
C8 0.0789(9) 0.0493(7) 0.0394(6) 0.0034(5) -0.0019(6) -0.0121(6)
C9 0.0825(10) 0.0506(7) 0.0493(7) 0.0103(6) 0.0048(7) -0.0241(7)
C10 0.0455(6) 0.0431(6) 0.0418(5) 0.0153(5) 0.0076(4) 0.0040(5)
C11 0.0440(6) 0.0374(5) 0.0453(6) -0.0009(4) 0.0118(5) -0.0049(4)
C12 0.0590(7) 0.0479(6) 0.0403(6) -0.0063(5) 0.0155(5) -0.0137(5)
C13 0.0798(11) 0.0797(11) 0.0603(9) -0.0137(8) 0.0367(8) -0.0195(9)
C14 0.0660(10) 0.0832(12) 0.1013(14) -0.0225(11) 0.0470(10) -0.0103(9)
C15 0.0482(8) 0.0613(9) 0.1039(13) -0.0141(9) 0.0218(8) -0.0003(7)
C16 0.0468(7) 0.0464(7) 0.0698(8) 0.0015(6) 0.0123(6) 0.0011(5)
C17 0.0781(11) 0.0607(9) 0.0660(9) 0.0020(7) -0.0136(8) -0.0220(8)
C18 0.1078(16) 0.0710(12) 0.1035(16) -0.0153(11) -0.0381(13) -0.0029(11)
C19 0.0948(16) 0.1125(19) 0.1060(17) -0.0247(14) -0.0300(13) 0.0112(13)
O1 0.0586(6) 0.0736(7) 0.0630(6) 0.0350(5) 0.0269(5) 0.0231(5)
O2 0.1106(10) 0.1156(11) 0.0385(5) -0.0074(6) 0.0043(6) -0.0286(8)
O3 0.0976(9) 0.0911(9) 0.0711(7) 0.0075(6) 0.0231(7) -0.0439(7)
N1 0.0609(7) 0.0483(6) 0.0394(5) 0.0090(4) -0.0062(4) -0.0103(5)
N2 0.0719(8) 0.0517(6) 0.0483(6) 0.0063(5) -0.0051(5) -0.0185(6)
N3 0.0458(5) 0.0486(6) 0.0404(5) 0.0177(4) 0.0113(4) 0.0083(4)

loop_
_atom_type_symbol
_atom_type_description
_atom_type_scat_dispersion_real
_atom_type_scat_dispersion_imag
_atom_type_scat_source
C C 0.0033 0.0016 'International Tables Vol C Tables 4.2.6.8 and 6.1.1.4'
H H 0.0000 0.0000 'International Tables Vol C Tables 4.2.6.8 and 6.1.1.4'
N N 0.0061 0.0033 'International Tables Vol C Tables 4.2.6.8 and 6.1.1.4'
O O 0.0106 0.0060 'International Tables Vol C Tables 4.2.6.8 and 6.1.1.4'

loop_
_geom_angle_atom_site_label_1
_geom_angle_atom_site_label_2
_geom_angle_atom_site_label_3
_geom_angle
_geom_angle_site_symmetry_1
_geom_angle_site_symmetry_3
_geom_angle_publ_flag
N1 C1 C10 107.49(10) . . ?
N1 C1 C2 105.40(11) . . ?
C10 C1 C2 111.60(11) . . ?
N1 C1 C5 105.75(10) . . ?
C10 C1 C5 112.93(10) . . ?
C2 C1 C5 113.04(11) . . ?
C3 C2 C1 104.89(14) . . ?
C3 C2 H2A 110.8 . . ?
C1 C2 H2A 110.8 . . ?
C3 C2 H2B 110.8 . . ?
C1 C2 H2B 110.8 . . ?
H2A C2 H2B 108.8 . . ?
C4 C3 C2 103.81(14) . . ?
C4 C3 H3A 111.0 . . ?
C2 C3 H3A 111.0 . . ?
C4 C3 H3B 111.0 . . ?
C2 C3 H3B 111.0 . . ?
H3A C3 H3B 109.0 . . ?
N1 C4 C3 102.68(13) . . ?
N1 C4 H4A 111.2 . . ?
C3 C4 H4A 111.2 . . ?
N1 C4 H4B 111.2 . . ?
C3 C4 H4B 111.2 . . ?
H4A C4 H4B 109.1 . . ?
C8 C5 C6 104.11(12) . . ?
C8 C5 C1 118.44(10) . . ?
C6 C5 C1 106.37(10) . . ?
C8 C5 H5 109.2 . . ?
C6 C5 H5 109.2 . . ?
C1 C5 H5 109.2 . . ?
C9 C6 C5 105.15(11) . . ?
C9 C6 C7 114.71(13) . . ?
C5 C6 C7 103.14(9) . . ?
C9 C6 H6 111.1 . . ?
C5 C6 H6 111.1 . . ?
C7 C6 H6 111.1 . . ?
N1 C7 C12 111.67(10) . . ?
N1 C7 C6 104.90(12) . . ?
C12 C7 C6 112.11(11) . . ?
N1 C7 H7 109.4 . . ?
C12 C7 H7 109.4 . . ?
C6 C7 H7 109.4 . . ?
O2 C8 N2 124.20(14) . . ?
O2 C8 C5 127.34(15) . . ?
N2 C8 C5 108.42(11) . . ?
O3 C9 N2 123.73(15) . . ?
O3 C9 C6 128.56(14) . . ?
N2 C9 C6 107.70(12) . . ?
O1 C10 N3 119.20(10) . . ?
O1 C10 C1 121.09(11) . . ?
N3 C10 C1 119.68(10) . . ?
C16 C11 C12 119.61(11) . . ?
C16 C11 N3 114.16(11) . . ?
C12 C11 N3 126.23(11) . . ?
C13 C12 C11 117.19(14) . . ?
C13 C12 C7 117.37(13) . . ?
C11 C12 C7 125.41(11) . . ?
C14 C13 C12 122.74(16) . . ?
C14 C13 H13 118.6 . . ?
C12 C13 H13 118.6 . . ?
C13 C14 C15 119.62(14) . . ?
C13 C14 H14 120.2 . . ?
C15 C14 H14 120.2 . . ?
C14 C15 C16 119.68(17) . . ?
C14 C15 H15 120.2 . . ?
C16 C15 H15 120.2 . . ?
C15 C16 C11 121.15(15) . . ?
C15 C16 H16 119.4 . . ?
C11 C16 H16 119.4 . . ?
N2 C17 C18 112.84(14) . . ?
N2 C17 H17A 109.0 . . ?
C18 C17 H17A 109.0 . . ?
N2 C17 H17B 109.0 . . ?
C18 C17 H17B 109.0 . . ?
H17A C17 H17B 107.8 . . ?
C17 C18 C19 111.74(18) . . ?
C17 C18 H18A 109.3 . . ?
C19 C18 H18A 109.3 . . ?
C17 C18 H18B 109.3 . . ?
C19 C18 H18B 109.3 . . ?
H18A C18 H18B 107.9 . . ?
C18 C19 H19A 109.5 . . ?
C18 C19 H19B 109.5 . . ?
H19A C19 H19B 109.5 . . ?
C18 C19 H19C 109.5 . . ?
H19A C19 H19C 109.5 . . ?
H19B C19 H19C 109.5 . . ?
C7 N1 C1 107.22(10) . . ?
C7 N1 C4 115.19(11) . . ?
C1 N1 C4 106.33(12) . . ?
C8 N2 C9 113.19(12) . . ?
C8 N2 C17 122.78(13) . . ?
C9 N2 C17 124.03(14) . . ?
C10 N3 C11 135.35(10) . . ?
C10 N3 H3N 112.0(10) . . ?
C11 N3 H3N 112.6(10) . . ?

loop_
_geom_bond_atom_site_label_1
_geom_bond_atom_site_label_2
_geom_bond_distance
_geom_bond_site_symmetry_2
_geom_bond_publ_flag
C1 N1 1.4798(18) . ?
C1 C10 1.5288(15) . ?
C1 C2 1.5383(19) . ?
C1 C5 1.5657(18) . ?
C2 C3 1.514(3) . ?
C2 H2A 0.9700 . ?
C2 H2B 0.9700 . ?
C3 C4 1.494(3) . ?
C3 H3A 0.9700 . ?
C3 H3B 0.9700 . ?
C4 N1 1.4807(18) . ?
C4 H4A 0.9700 . ?
C4 H4B 0.9700 . ?
C5 C8 1.5154(19) . ?
C5 C6 1.521(2) . ?
C5 H5 0.9800 . ?
C6 C9 1.504(2) . ?
C6 C7 1.5693(19) . ?
C6 H6 0.9800 . ?
C7 N1 1.4542(18) . ?
C7 C12 1.503(2) . ?
C7 H7 0.9800 . ?
C8 O2 1.1984(17) . ?
C8 N2 1.371(2) . ?
C9 O3 1.2040(19) . ?
C9 N2 1.3877(19) . ?
C10 O1 1.2226(14) . ?
C10 N3 1.3540(15) . ?
C11 C16 1.3964(19) . ?
C11 C12 1.4010(17) . ?
C11 N3 1.4112(14) . ?
C12 C13 1.397(2) . ?
C13 C14 1.369(3) . ?
C13 H13 0.9300 . ?
C14 C15 1.370(3) . ?
C14 H14 0.9300 . ?
C15 C16 1.379(2) . ?
C15 H15 0.9300 . ?
C16 H16 0.9300 . ?
C17 N2 1.460(2) . ?
C17 C18 1.492(3) . ?
C17 H17A 0.9700 . ?
C17 H17B 0.9700 . ?
C18 C19 1.501(3) . ?
C18 H18A 0.9700 . ?
C18 H18B 0.9700 . ?
C19 H19A 0.9600 . ?
C19 H19B 0.9600 . ?
C19 H19C 0.9600 . ?
N3 H3N 0.855(17) . ?

loop_
_geom_hbond_atom_site_label_D
_geom_hbond_atom_site_label_H
_geom_hbond_atom_site_label_A
_geom_hbond_distance_DH
_geom_hbond_distance_HA
_geom_hbond_distance_DA
_geom_hbond_angle_DHA
_geom_hbond_site_symmetry_A
_geom_hbond_publ_flag
N3 H3N O1 0.855(17) 2.050(17) 2.8991(13) 172(2) 3_666 yes

loop_
_geom_torsion_atom_site_label_1
_geom_torsion_atom_site_label_2
_geom_torsion_atom_site_label_3
_geom_torsion_atom_site_label_4
_geom_torsion
_geom_torsion_site_symmetry_1
_geom_torsion_site_symmetry_2
_geom_torsion_site_symmetry_3
_geom_torsion_site_symmetry_4
_geom_torsion_publ_flag
N1 C1 C2 C3 -3.98(15) . . . . ?
C10 C1 C2 C3 112.40(14) . . . . ?
C5 C1 C2 C3 -119.00(13) . . . . ?
C1 C2 C3 C4 27.30(16) . . . . ?
C2 C3 C4 N1 -40.38(16) . . . . ?
N1 C1 C5 C8 120.28(13) . . . . ?
C10 C1 C5 C8 3.00(18) . . . . ?
C2 C1 C5 C8 -124.90(14) . . . . ?
N1 C1 C5 C6 3.66(13) . . . . ?
C10 C1 C5 C6 -113.62(12) . . . . ?
C2 C1 C5 C6 118.49(13) . . . . ?
C8 C5 C6 C9 11.69(13) . . . . ?
C1 C5 C6 C9 137.53(11) . . . . ?
C8 C5 C6 C7 -108.83(12) . . . . ?
C1 C5 C6 C7 17.01(13) . . . . ?
C9 C6 C7 N1 -146.32(11) . . . . ?
C5 C6 C7 N1 -32.57(13) . . . . ?
C9 C6 C7 C12 -24.95(14) . . . . ?
C5 C6 C7 C12 88.80(13) . . . . ?
C6 C5 C8 O2 173.30(16) . . . . ?
C1 C5 C8 O2 55.5(2) . . . . ?
C6 C5 C8 N2 -8.84(14) . . . . ?
C1 C5 C8 N2 -126.66(13) . . . . ?
C5 C6 C9 O3 170.19(17) . . . . ?
C7 C6 C9 O3 -77.2(2) . . . . ?
C5 C6 C9 N2 -10.92(15) . . . . ?
C7 C6 C9 N2 101.64(14) . . . . ?
N1 C1 C10 O1 133.45(14) . . . . ?
C2 C1 C10 O1 18.35(19) . . . . ?
C5 C1 C10 O1 -110.30(15) . . . . ?
N1 C1 C10 N3 -44.52(15) . . . . ?
C2 C1 C10 N3 -159.62(13) . . . . ?
C5 C1 C10 N3 71.73(16) . . . . ?
C16 C11 C12 C13 0.99(18) . . . . ?
N3 C11 C12 C13 -179.16(13) . . . . ?
C16 C11 C12 C7 178.84(12) . . . . ?
N3 C11 C12 C7 -1.3(2) . . . . ?
N1 C7 C12 C13 -151.09(13) . . . . ?
C6 C7 C12 C13 91.52(14) . . . . ?
N1 C7 C12 C11 31.06(17) . . . . ?
C6 C7 C12 C11 -86.33(15) . . . . ?
C11 C12 C13 C14 -0.1(2) . . . . ?
C7 C12 C13 C14 -178.10(16) . . . . ?
C12 C13 C14 C15 -0.8(3) . . . . ?
C13 C14 C15 C16 0.7(3) . . . . ?
C14 C15 C16 C11 0.3(2) . . . . ?
C12 C11 C16 C15 -1.1(2) . . . . ?
N3 C11 C16 C15 179.02(13) . . . . ?
N2 C17 C18 C19 180.0(2) . . . . ?
C12 C7 N1 C1 -85.49(12) . . . . ?
C6 C7 N1 C1 36.16(12) . . . . ?
C12 C7 N1 C4 156.39(12) . . . . ?
C6 C7 N1 C4 -81.95(14) . . . . ?
C10 C1 N1 C7 95.86(12) . . . . ?
C2 C1 N1 C7 -144.99(11) . . . . ?
C5 C1 N1 C7 -25.03(12) . . . . ?
C10 C1 N1 C4 -140.42(11) . . . . ?
C2 C1 N1 C4 -21.27(13) . . . . ?
C5 C1 N1 C4 98.70(12) . . . . ?
C3 C4 N1 C7 157.21(13) . . . . ?
C3 C4 N1 C1 38.60(14) . . . . ?
O2 C8 N2 C9 -179.90(16) . . . . ?
C5 C8 N2 C9 2.16(17) . . . . ?
O2 C8 N2 C17 0.4(2) . . . . ?
C5 C8 N2 C17 -177.53(13) . . . . ?
O3 C9 N2 C8 -175.37(16) . . . . ?
C6 C9 N2 C8 5.68(18) . . . . ?
O3 C9 N2 C17 4.3(3) . . . . ?
C6 C9 N2 C17 -174.64(13) . . . . ?
C18 C17 N2 C8 -93.7(2) . . . . ?
C18 C17 N2 C9 86.7(2) . . . . ?
O1 C10 N3 C11 179.39(14) . . . . ?
C1 C10 N3 C11 -2.6(2) . . . . ?
C16 C11 N3 C10 -170.50(14) . . . . ?
C12 C11 N3 C10 9.6(2) . . . . ?
